data_4083236
loop_
_publ_author_name
'Roemer, Max'
'Heinrich, Darina'
'Kang, Youn Kyung'
'Chung, Young Keun'
'Lentz, Dieter'

_publ_section_title
;
 Bulky-Alkyl-Substituted Bis(trifluorovinyl)ferrocenes:
 Redox-Autocatalytic Formation of Fluorinated Ferrocenophanes
;
_journal_issue 4
_journal_name_full Organometallics
_journal_page_first 1500
_journal_paper_doi 10.1021/om2009765
_journal_volume 31
_journal_year 2012
_chemical_formula_sum 'C26 H34 F4 Fe O'
_chemical_formula_weight 494.38
_chemical_name_systematic
; 
 ? 
;
_space_group_IT_number 19
_symmetry_cell_setting orthorhombic
_symmetry_space_group_name_Hall 'P 2ac 2ab'
_symmetry_space_group_name_H-M 'P 21 21 21'
_atom_sites_solution_hydrogens geom
_atom_sites_solution_primary direct
_atom_sites_solution_secondary difmap
_audit_creation_method SHELXL-97
_cell_angle_alpha 90.00
_cell_angle_beta 90.00
_cell_angle_gamma 90.00
_cell_formula_units_Z 4
_cell_length_a 11.4823(14)
_cell_length_b 12.1707(16)
_cell_length_c 16.552(3)
_cell_measurement_reflns_used 920
_cell_measurement_temperature 133(2)
_cell_measurement_theta_max 30.3
_cell_measurement_theta_min 2.7
_cell_volume 2313.1(6)
_computing_cell_refinement 'SAINT (Bruker-AXS)'
_computing_data_collection 'SMART (Bruker-AXS)'
_computing_data_reduction 'SAINT (Bruker-AXS)'
_computing_structure_refinement 'SHELXL-97 (Sheldrick, 1997)'
_computing_structure_solution 'SHELXS-97 (Sheldrick, 1990)'
_diffrn_ambient_temperature 133(2)
_diffrn_measured_fraction_theta_full 0.993
_diffrn_measured_fraction_theta_max 0.993
_diffrn_measurement_device_type 'SMART CCD Bruker-AXS'
_diffrn_measurement_method 'omega scan'
_diffrn_radiation_monochromator graphite
_diffrn_radiation_source 'sealed tube'
_diffrn_radiation_type MoK\a
_diffrn_radiation_wavelength 0.71073
_diffrn_reflns_av_R_equivalents 0.0283
_diffrn_reflns_av_sigmaI/netI 0.0470
_diffrn_reflns_limit_h_max 14
_diffrn_reflns_limit_h_min -16
_diffrn_reflns_limit_k_max 17
_diffrn_reflns_limit_k_min -16
_diffrn_reflns_limit_l_max 23
_diffrn_reflns_limit_l_min -8
_diffrn_reflns_number 11944
_diffrn_reflns_theta_full 30.51
_diffrn_reflns_theta_max 30.51
_diffrn_reflns_theta_min 2.08
_exptl_absorpt_coefficient_mu 0.700
_exptl_absorpt_correction_T_max 0.746
_exptl_absorpt_correction_T_min 0.580
_exptl_absorpt_correction_type multi-scan
_exptl_absorpt_process_details 'SADABS (Bruker-AXS)'
_exptl_crystal_colour yellow
_exptl_crystal_density_diffrn 1.420
_exptl_crystal_density_method 'not measured'
_exptl_crystal_description prism
_exptl_crystal_F_000 1040
_exptl_crystal_size_max 0.48
_exptl_crystal_size_mid 0.24
_exptl_crystal_size_min 0.12
_refine_diff_density_max 0.439
_refine_diff_density_min -0.447
_refine_diff_density_rms 0.094
_refine_ls_abs_structure_details 'Flack H D (1983), Acta Cryst. A39, 876-881'
_refine_ls_abs_structure_Flack 0.356(10)
_refine_ls_extinction_method none
_refine_ls_goodness_of_fit_ref 1.060
_refine_ls_hydrogen_treatment constr
_refine_ls_matrix_type full
_refine_ls_number_parameters 299
_refine_ls_number_reflns 6321
_refine_ls_number_restraints 0
_refine_ls_restrained_S_all 1.060
_refine_ls_R_factor_all 0.0430
_refine_ls_R_factor_gt 0.0337
_refine_ls_shift/su_max 0.000
_refine_ls_shift/su_mean 0.000
_refine_ls_structure_factor_coef Fsqd
_refine_ls_weighting_details 'calc w=1/[\s^2^(Fo^2^)+(0.0382P)^2^+0.0000P] where P=(Fo^2^+2Fc^2^)/3'
_refine_ls_weighting_scheme calc
_refine_ls_wR_factor_gt 0.0734
_refine_ls_wR_factor_ref 0.0775
_reflns_number_gt 5522
_reflns_number_total 6321
_reflns_threshold_expression >2sigma(I)
_cod_data_source_file 7a.CIF
_cod_data_source_block tansaa
_cod_original_cell_volume 2313.0(6)
_cod_original_sg_symbol_H-M P2(1)2(1)2(1)
_cod_database_code 4083236

loop_
_symmetry_equiv_pos_as_xyz
'x, y, z'
'-x+1/2, -y, z+1/2'
'-x, y+1/2, -z+1/2'
'x+1/2, -y+1/2, -z'

loop_
_atom_site_label
_atom_site_type_symbol
_atom_site_fract_x
_atom_site_fract_y
_atom_site_fract_z
_atom_site_U_iso_or_equiv
_atom_site_adp_type
_atom_site_occupancy
_atom_site_symmetry_multiplicity
_atom_site_calc_flag
_atom_site_refinement_flags
Fe1 Fe 0.80735(2) 0.33995(2) 0.205900(14) 0.01476(6) Uani 1 1 d .
C1 C 0.97396(16) 0.31024(15) 0.17977(10) 0.0183(4) Uani 1 1 d .
C2 C 0.90195(16) 0.23960(15) 0.13312(10) 0.0187(4) Uani 1 1 d .
H2 H 0.9028 0.1616 0.1355 0.022 Uiso 1 1 calc R
C3 C 0.82831(17) 0.30334(15) 0.08231(10) 0.0179(4) Uani 1 1 d .
C4 C 0.85474(17) 0.41585(15) 0.09839(10) 0.0195(4) Uani 1 1 d .
H4 H 0.8182 0.4773 0.0736 0.023 Uiso 1 1 calc R
C5 C 0.94460(18) 0.42125(16) 0.15747(11) 0.0206(4) Uani 1 1 d .
H5 H 0.9790 0.4863 0.1784 0.025 Uiso 1 1 calc R
C6 C 0.75284(16) 0.23320(14) 0.28998(11) 0.0189(3) Uani 1 1 d .
H6 H 0.7689 0.1566 0.2901 0.023 Uiso 1 1 calc R
C7 C 0.65374(17) 0.28405(15) 0.25520(10) 0.0184(4) Uani 1 1 d .
H7 H 0.5923 0.2473 0.2278 0.022 Uiso 1 1 calc R
C8 C 0.66179(16) 0.40005(15) 0.26826(10) 0.0178(4) Uani 1 1 d .
C9 C 0.76624(16) 0.41931(14) 0.31170(10) 0.0172(4) Uani 1 1 d .
H9 H 0.7931 0.4892 0.3293 0.021 Uiso 1 1 calc R
C10 C 0.82495(16) 0.31711(14) 0.32494(10) 0.0169(3) Uani 1 1 d .
C11 C 0.94401(17) 0.29141(14) 0.36231(10) 0.0186(4) Uani 1 1 d .
C12 C 1.03315(18) 0.39034(16) 0.35770(11) 0.0227(4) Uani 1 1 d .
C13 C 1.12068(16) 0.35556(16) 0.29157(12) 0.0246(4) Uani 1 1 d .
C14 C 1.05649(17) 0.26840(15) 0.24422(11) 0.0205(4) Uani 1 1 d .
H14 H 1.1147 0.2183 0.2185 0.025 Uiso 1 1 calc R
C15 C 0.74980(17) 0.25880(16) 0.01611(10) 0.0207(4) Uani 1 1 d .
C16 C 0.8282(2) 0.2058(2) -0.04770(12) 0.0354(5) Uani 1 1 d .
H16B H 0.7804 0.1802 -0.0930 0.053 Uiso 1 1 calc R
H16C H 0.8696 0.1434 -0.0238 0.053 Uiso 1 1 calc R
H16A H 0.8847 0.2600 -0.0672 0.053 Uiso 1 1 calc R
C17 C 0.66510(19) 0.17245(17) 0.04796(12) 0.0311(5) Uani 1 1 d .
H17B H 0.6133 0.2060 0.0881 0.047 Uiso 1 1 calc R
H17C H 0.7089 0.1124 0.0732 0.047 Uiso 1 1 calc R
H17A H 0.6187 0.1434 0.0031 0.047 Uiso 1 1 calc R
C18 C 0.6814(2) 0.35079(17) -0.02439(11) 0.0315(5) Uani 1 1 d .
H18C H 0.6327 0.3879 0.0159 0.047 Uiso 1 1 calc R
H18B H 0.6318 0.3199 -0.0669 0.047 Uiso 1 1 calc R
H18A H 0.7357 0.4038 -0.0482 0.047 Uiso 1 1 calc R
C19 C 0.57100(17) 0.48592(15) 0.24805(10) 0.0204(4) Uani 1 1 d .
C20 C 0.5004(2) 0.4532(2) 0.17357(14) 0.0368(5) Uani 1 1 d .
H20A H 0.5525 0.4463 0.1269 0.055 Uiso 1 1 calc R
H20B H 0.4416 0.5096 0.1625 0.055 Uiso 1 1 calc R
H20C H 0.4618 0.3827 0.1835 0.055 Uiso 1 1 calc R
C21 C 0.48724(19) 0.49475(18) 0.32066(13) 0.0300(5) Uani 1 1 d .
H21B H 0.4522 0.4227 0.3313 0.045 Uiso 1 1 calc R
H21A H 0.4257 0.5480 0.3084 0.045 Uiso 1 1 calc R
H21C H 0.5305 0.5191 0.3684 0.045 Uiso 1 1 calc R
C22 C 0.6283(2) 0.59746(16) 0.23291(14) 0.0301(5) Uani 1 1 d .
H22A H 0.6626 0.6247 0.2833 0.045 Uiso 1 1 calc R
H22C H 0.5696 0.6497 0.2136 0.045 Uiso 1 1 calc R
H22B H 0.6896 0.5894 0.1921 0.045 Uiso 1 1 calc R
C23 C 0.93242(18) 0.23889(16) 0.44869(10) 0.0214(4) Uani 1 1 d .
C24 C 1.0503(2) 0.19779(18) 0.48076(12) 0.0309(5) Uani 1 1 d .
H24A H 1.0384 0.1582 0.5316 0.046 Uiso 1 1 calc R
H24B H 1.1020 0.2606 0.4901 0.046 Uiso 1 1 calc R
H24C H 1.0858 0.1484 0.4410 0.046 Uiso 1 1 calc R
C25 C 0.87893(19) 0.32413(17) 0.50613(11) 0.0282(5) Uani 1 1 d .
H25A H 0.8049 0.3503 0.4838 0.042 Uiso 1 1 calc R
H25C H 0.9326 0.3862 0.5122 0.042 Uiso 1 1 calc R
H25B H 0.8652 0.2903 0.5590 0.042 Uiso 1 1 calc R
C26 C 0.85080(19) 0.13913(16) 0.44649(12) 0.0275(4) Uani 1 1 d .
H26B H 0.7722 0.1631 0.4316 0.041 Uiso 1 1 calc R
H26C H 0.8488 0.1045 0.4999 0.041 Uiso 1 1 calc R
H26A H 0.8793 0.0861 0.4066 0.041 Uiso 1 1 calc R
F1 F 0.98507(10) 0.48802(9) 0.33593(7) 0.0266(3) Uani 1 1 d .
F2 F 1.09082(11) 0.41320(11) 0.42716(7) 0.0311(3) Uani 1 1 d .
F3 F 1.21558(10) 0.31010(11) 0.32802(7) 0.0320(3) Uani 1 1 d .
F4 F 1.16098(11) 0.44236(11) 0.24854(7) 0.0327(3) Uani 1 1 d .
O1 O 1.00077(11) 0.21103(10) 0.31015(7) 0.0188(3) Uani 1 1 d .

loop_
_atom_site_aniso_label
_atom_site_aniso_U_11
_atom_site_aniso_U_22
_atom_site_aniso_U_33
_atom_site_aniso_U_23
_atom_site_aniso_U_13
_atom_site_aniso_U_12
Fe1 0.01672(12) 0.01393(10) 0.01363(10) -0.00067(9) 0.00181(10) 0.00009(10)
C1 0.0169(9) 0.0228(9) 0.0153(7) 0.0011(6) 0.0045(6) 0.0018(7)
C2 0.0226(10) 0.0181(8) 0.0152(7) -0.0005(6) 0.0054(7) 0.0029(8)
C3 0.0215(10) 0.0192(8) 0.0130(7) 0.0007(6) 0.0025(7) -0.0003(7)
C4 0.0224(9) 0.0187(8) 0.0176(8) 0.0021(6) 0.0023(7) 0.0011(8)
C5 0.0223(10) 0.0194(9) 0.0200(8) 0.0019(7) 0.0025(7) -0.0036(8)
C6 0.0243(9) 0.0160(7) 0.0163(7) -0.0014(7) 0.0047(7) -0.0008(7)
C7 0.0195(9) 0.0189(8) 0.0169(8) -0.0022(6) 0.0035(7) -0.0040(7)
C8 0.0187(10) 0.0194(8) 0.0152(7) -0.0020(6) 0.0032(6) 0.0003(7)
C9 0.0202(9) 0.0169(8) 0.0146(8) -0.0028(6) 0.0010(6) 0.0004(7)
C10 0.0187(9) 0.0169(8) 0.0151(7) -0.0007(6) 0.0025(6) 0.0003(7)
C11 0.0228(10) 0.0163(8) 0.0168(7) -0.0005(6) -0.0001(7) 0.0021(7)
C12 0.0235(10) 0.0221(9) 0.0225(8) -0.0023(7) -0.0037(8) 0.0000(8)
C13 0.0190(9) 0.0286(9) 0.0263(8) 0.0044(8) -0.0017(8) -0.0011(8)
C14 0.0179(9) 0.0232(9) 0.0204(8) 0.0002(7) 0.0026(7) 0.0029(8)
C15 0.0243(10) 0.0235(9) 0.0143(8) -0.0019(7) 0.0010(7) -0.0003(8)
C16 0.0355(13) 0.0492(13) 0.0215(9) -0.0148(9) 0.0033(9) 0.0048(11)
C17 0.0371(12) 0.0322(11) 0.0240(9) -0.0015(8) -0.0015(8) -0.0097(10)
C18 0.0401(12) 0.0324(10) 0.0222(8) 0.0010(8) -0.0095(9) 0.0044(11)
C19 0.0204(9) 0.0226(9) 0.0182(8) -0.0007(7) -0.0007(7) 0.0061(8)
C20 0.0369(13) 0.0429(12) 0.0307(11) -0.0086(10) -0.0128(10) 0.0141(11)
C21 0.0297(12) 0.0313(10) 0.0289(10) 0.0018(8) 0.0091(8) 0.0104(10)
C22 0.0304(11) 0.0222(9) 0.0377(11) 0.0065(8) 0.0051(9) 0.0080(9)
C23 0.0270(10) 0.0229(9) 0.0144(7) 0.0007(7) 0.0004(7) 0.0051(8)
C24 0.0349(12) 0.0339(11) 0.0239(9) 0.0043(8) -0.0047(9) 0.0088(10)
C25 0.0359(12) 0.0303(11) 0.0183(8) -0.0041(8) 0.0021(8) 0.0032(10)
C26 0.0380(12) 0.0246(10) 0.0198(8) 0.0049(7) 0.0042(8) 0.0009(9)
F1 0.0265(7) 0.0172(5) 0.0360(6) -0.0005(5) -0.0045(5) -0.0026(5)
F2 0.0307(7) 0.0356(7) 0.0270(6) -0.0067(5) -0.0087(5) -0.0050(6)
F3 0.0194(6) 0.0434(7) 0.0331(6) 0.0003(5) -0.0063(5) 0.0029(5)
F4 0.0281(7) 0.0360(7) 0.0340(6) 0.0069(5) -0.0007(5) -0.0111(5)
O1 0.0216(7) 0.0181(6) 0.0166(6) 0.0004(4) 0.0020(5) 0.0040(5)

loop_
_atom_type_symbol
_atom_type_description
_atom_type_scat_dispersion_real
_atom_type_scat_dispersion_imag
_atom_type_scat_source
C C 0.0033 0.0016 'International Tables Vol C Tables 4.2.6.8 and 6.1.1.4'
H H 0.0000 0.0000 'International Tables Vol C Tables 4.2.6.8 and 6.1.1.4'
F F 0.0171 0.0103 'International Tables Vol C Tables 4.2.6.8 and 6.1.1.4'
Fe Fe 0.3463 0.8444 'International Tables Vol C Tables 4.2.6.8 and 6.1.1.4'
O O 0.0106 0.0060 'International Tables Vol C Tables 4.2.6.8 and 6.1.1.4'

loop_
_geom_angle_atom_site_label_1
_geom_angle_atom_site_label_2
_geom_angle_atom_site_label_3
_geom_angle
C1 Fe1 C10 95.25(7)
C1 Fe1 C6 109.43(7)
C10 Fe1 C6 42.04(7)
C1 Fe1 C5 41.98(8)
C10 Fe1 C5 112.27(8)
C6 Fe1 C5 146.54(8)
C1 Fe1 C2 41.34(7)
C10 Fe1 C2 116.54(7)
C6 Fe1 C2 100.90(7)
C5 Fe1 C2 69.08(8)
C1 Fe1 C9 119.36(7)
C10 Fe1 C9 41.32(7)
C6 Fe1 C9 68.97(7)
C5 Fe1 C9 106.63(7)
C2 Fe1 C9 155.68(7)
C1 Fe1 C7 147.97(7)
C10 Fe1 C7 69.53(7)
C6 Fe1 C7 40.81(7)
C5 Fe1 C7 169.87(8)
C2 Fe1 C7 119.65(7)
C9 Fe1 C7 67.72(7)
C1 Fe1 C4 69.12(7)
C10 Fe1 C4 151.54(7)
C6 Fe1 C4 164.77(7)
C5 Fe1 C4 40.56(7)
C2 Fe1 C4 67.62(7)
C9 Fe1 C4 125.53(7)
C7 Fe1 C4 135.29(8)
C1 Fe1 C8 159.21(7)
C10 Fe1 C8 69.14(7)
C6 Fe1 C8 68.61(7)
C5 Fe1 C8 130.13(8)
C2 Fe1 C8 158.22(7)
C9 Fe1 C8 39.93(7)
C7 Fe1 C8 40.28(7)
C4 Fe1 C8 118.39(7)
C1 Fe1 C3 69.00(7)
C10 Fe1 C3 156.26(7)
C6 Fe1 C3 124.94(7)
C5 Fe1 C3 68.31(7)
C2 Fe1 C3 40.17(7)
C9 Fe1 C3 162.34(7)
C7 Fe1 C3 114.37(7)
C4 Fe1 C3 39.88(7)
C8 Fe1 C3 130.00(7)
C2 C1 C5 106.98(16)
C2 C1 C14 122.91(16)
C5 C1 C14 129.94(17)
C2 C1 Fe1 70.69(11)
C5 C1 Fe1 70.19(11)
C14 C1 Fe1 120.55(12)
C1 C2 C3 109.70(16)
C1 C2 Fe1 67.97(10)
C3 C2 Fe1 72.83(10)
C2 C3 C4 106.64(16)
C2 C3 C15 125.77(16)
C4 C3 C15 127.09(16)
C2 C3 Fe1 67.00(9)
C4 C3 Fe1 68.93(10)
C15 C3 Fe1 135.07(13)
C5 C4 C3 109.06(16)
C5 C4 Fe1 67.78(10)
C3 C4 Fe1 71.19(10)
C4 C5 C1 107.60(16)
C4 C5 Fe1 71.66(11)
C1 C5 Fe1 67.83(10)
C7 C6 C10 108.42(15)
C7 C6 Fe1 71.68(10)
C10 C6 Fe1 68.83(9)
C6 C7 C8 108.51(16)
C6 C7 Fe1 67.51(10)
C8 C7 Fe1 71.25(11)
C9 C8 C7 107.12(16)
C9 C8 C19 125.48(16)
C7 C8 C19 127.10(17)
C9 C8 Fe1 68.47(10)
C7 C8 Fe1 68.47(11)
C19 C8 Fe1 132.95(12)
C8 C9 C10 109.40(15)
C8 C9 Fe1 71.60(10)
C10 C9 Fe1 67.28(9)
C9 C10 C6 106.54(15)
C9 C10 C11 131.22(16)
C6 C10 C11 122.11(15)
C9 C10 Fe1 71.40(9)
C6 C10 Fe1 69.13(10)
C11 C10 Fe1 121.06(12)
O1 C11 C10 107.25(14)
O1 C11 C23 107.67(13)
C10 C11 C23 111.99(16)
O1 C11 C12 101.12(14)
C10 C11 C12 113.72(14)
C23 C11 C12 114.09(15)
F2 C12 F1 104.10(15)
F2 C12 C13 109.84(16)
F1 C12 C13 108.42(15)
F2 C12 C11 115.55(15)
F1 C12 C11 114.56(16)
C13 C12 C11 104.27(14)
F4 C13 F3 106.02(15)
F4 C13 C14 116.18(16)
F3 C13 C14 109.55(15)
F4 C13 C12 112.38(16)
F3 C13 C12 108.52(16)
C14 C13 C12 104.03(15)
O1 C14 C13 99.42(14)
O1 C14 C1 114.66(15)
C13 C14 C1 115.74(16)
C3 C15 C18 111.17(15)
C3 C15 C17 112.02(15)
C18 C15 C17 109.25(17)
C3 C15 C16 107.42(16)
C18 C15 C16 108.00(16)
C17 C15 C16 108.86(17)
C8 C19 C20 111.33(16)
C8 C19 C22 110.65(16)
C20 C19 C22 109.12(17)
C8 C19 C21 107.78(15)
C20 C19 C21 108.40(17)
C22 C19 C21 109.52(16)
C26 C23 C25 107.76(16)
C26 C23 C24 106.77(16)
C25 C23 C24 110.98(16)
C26 C23 C11 110.61(15)
C25 C23 C11 108.81(15)
C24 C23 C11 111.82(16)
C14 O1 C11 108.71(13)

loop_
_geom_bond_atom_site_label_1
_geom_bond_atom_site_label_2
_geom_bond_distance
Fe1 C1 1.9944(19)
Fe1 C10 2.0000(17)
Fe1 C6 2.0041(18)
Fe1 C5 2.0261(19)
Fe1 C2 2.0304(18)
Fe1 C9 2.0549(16)
Fe1 C7 2.0591(18)
Fe1 C4 2.0775(18)
Fe1 C8 2.0962(18)
Fe1 C3 2.1074(16)
C1 C2 1.421(3)
C1 C5 1.441(3)
C1 C14 1.515(3)
C2 C3 1.423(3)
C3 C4 1.428(3)
C3 C15 1.519(2)
C4 C5 1.423(3)
C6 C7 1.418(3)
C6 C10 1.436(2)
C7 C8 1.431(2)
C8 C9 1.418(3)
C8 C19 1.514(3)
C9 C10 1.432(2)
C10 C11 1.533(3)
C11 O1 1.459(2)
C11 C23 1.572(2)
C11 C12 1.582(3)
C12 F2 1.356(2)
C12 F1 1.359(2)
C12 C13 1.545(3)
C13 F4 1.356(2)
C13 F3 1.363(2)
C13 C14 1.511(3)
C14 O1 1.445(2)
C15 C18 1.523(3)
C15 C17 1.526(3)
C15 C16 1.530(3)
C19 C20 1.529(3)
C19 C22 1.529(3)
C19 C21 1.543(3)
C23 C26 1.534(3)
C23 C25 1.535(3)
C23 C24 1.538(3)
